data_4131460
loop_
_publ_author_name
'Goudy, Violaine'
'Jaoul, Arnaud'
'Cordier, Marie'
'Clavagu\'era, Carine'
'Nocton, Gr\'egory'

_publ_section_title
;
 Tuning the Stability of Pd(IV) Intermediates Using a Redox Non-innocent
 Ligand Combined with an Organolanthanide Fragment.
;
_journal_issue 31
_journal_name_full 'Journal of the American Chemical Society'
_journal_page_first 10633
_journal_page_last 10636
_journal_paper_doi 10.1021/jacs.7b05634
_journal_volume 139
_journal_year 2017
_chemical_formula_moiety 'C10 H12 N4 Pd'
_chemical_formula_sum 'C10 H12 N4 Pd'
_chemical_formula_weight 294.64
_space_group_crystal_system monoclinic
_space_group_IT_number 14
_space_group_name_Hall '-P 2ybc'
_space_group_name_H-M_alt 'P 1 21/c 1'
_atom_sites_solution_hydrogens geom
_audit_creation_method SHELXL-2014/7
_cell_angle_alpha 90
_cell_angle_beta 106.465(1)
_cell_angle_gamma 90
_cell_formula_units_Z 16
_cell_length_a 9.9648(2)
_cell_length_b 34.1529(6)
_cell_length_c 13.0537(2)
_cell_measurement_reflns_used 9920
_cell_measurement_temperature 150.0(1)
_cell_measurement_theta_max 27.3498
_cell_measurement_theta_min 2.5776
_cell_volume 4260.35(13)
_computing_cell_refinement 'Bruker SAINT'
_computing_data_collection 'Bruker APEX2'
_computing_data_reduction 'Bruker SAINT'
_computing_molecular_graphics 'PLATON (Spek, 2009)'
_computing_structure_refinement 'SHELXL-2014/7 (Sheldrick, 2014)'
_computing_structure_solution SHELXT(Sheldrick,2014)
_diffrn_ambient_temperature 150(2)
_diffrn_measured_fraction_theta_full 0.998
_diffrn_measured_fraction_theta_max 0.989
_diffrn_measurement_device_type 'Kappa APEX II'
_diffrn_measurement_method 'phi and omega scans'
_diffrn_radiation_type MoK\a
_diffrn_radiation_wavelength 0.71069
_diffrn_reflns_av_R_equivalents 0.0391
_diffrn_reflns_av_unetI/netI 0.0379
_diffrn_reflns_Laue_measured_fraction_full 0.998
_diffrn_reflns_Laue_measured_fraction_max 0.989
_diffrn_reflns_limit_h_max 12
_diffrn_reflns_limit_h_min -12
_diffrn_reflns_limit_k_max 43
_diffrn_reflns_limit_k_min -43
_diffrn_reflns_limit_l_max 16
_diffrn_reflns_limit_l_min -16
_diffrn_reflns_number 31952
_diffrn_reflns_point_group_measured_fraction_full 0.998
_diffrn_reflns_point_group_measured_fraction_max 0.989
_diffrn_reflns_theta_full 25.240
_diffrn_reflns_theta_max 27.534
_diffrn_reflns_theta_min 1.732
_exptl_absorpt_coefficient_mu 1.713
_exptl_absorpt_correction_T_max 0.7456
_exptl_absorpt_correction_T_min 0.6776
_exptl_absorpt_correction_type multi-scan
_exptl_absorpt_process_details SADABS
_exptl_crystal_colour brown
_exptl_crystal_density_diffrn 1.837
_exptl_crystal_description plate
_exptl_crystal_F_000 2336
_exptl_crystal_size_max 0.160
_exptl_crystal_size_mid 0.120
_exptl_crystal_size_min 0.100
_exptl_transmission_factor_max 0.7456
_exptl_transmission_factor_min 0.6776
_refine_diff_density_max 2.967
_refine_diff_density_min -0.786
_refine_diff_density_rms 0.122
_refine_ls_extinction_method none
_refine_ls_goodness_of_fit_ref 1.070
_refine_ls_hydrogen_treatment constr
_refine_ls_matrix_type full
_refine_ls_number_parameters 549
_refine_ls_number_reflns 9696
_refine_ls_number_restraints 0
_refine_ls_restrained_S_all 1.070
_refine_ls_R_factor_all 0.0523
_refine_ls_R_factor_gt 0.0423
_refine_ls_shift/su_max 0.001
_refine_ls_shift/su_mean 0.000
_refine_ls_structure_factor_coef Fsqd
_refine_ls_weighting_details 'w=1/[\s^2^(Fo^2^)+(0.0437P)^2^+14.6683P] where P=(Fo^2^+2Fc^2^)/3'
_refine_ls_weighting_scheme calc
_refine_ls_wR_factor_gt 0.1038
_refine_ls_wR_factor_ref 0.1087
_reflns_Friedel_coverage 0.000
_reflns_number_gt 8255
_reflns_number_total 9696
_reflns_threshold_expression 'I > 2\s(I)'
_cod_data_source_file ja7b05634_si_002.cif
_cod_data_source_block 1
_cod_original_sg_symbol_H-M 'P 21/c'
_cod_database_code 4131460
_shelx_shelxl_version_number 2014/7
_shelx_space_group_comment
;
The symmetry employed for this shelxl refinement is uniquely defined
by the following loop, which should always be used as a source of
symmetry information in preference to the above space-group names.
They are only intended as comments.
;
_shelx_estimated_absorpt_t_min 0.771
_shelx_estimated_absorpt_t_max 0.847

loop_
_space_group_symop_operation_xyz
'x, y, z'
'-x, y+1/2, -z+1/2'
'-x, -y, -z'
'x, -y-1/2, z-1/2'

loop_
_atom_site_label
_atom_site_type_symbol
_atom_site_fract_x
_atom_site_fract_y
_atom_site_fract_z
_atom_site_U_iso_or_equiv
_atom_site_adp_type
_atom_site_occupancy
_atom_site_site_symmetry_order
_atom_site_calc_flag
_atom_site_refinement_flags_posn
_atom_site_refinement_flags_adp
Pd1 Pd 0.43120(3) 0.09048(2) 0.78109(3) 0.02273(9) Uani 1 1 d . .
N1 N 0.3335(4) 0.13168(10) 0.8603(3) 0.0241(8) Uani 1 1 d . .
N2 N 0.3518(4) 0.05412(10) 0.8842(3) 0.0231(7) Uani 1 1 d . .
N3 N 0.2241(4) 0.13701(11) 0.9995(3) 0.0300(9) Uani 1 1 d . .
N4 N 0.2296(4) 0.05675(10) 1.0161(3) 0.0270(8) Uani 1 1 d . .
C1 C 0.2797(4) 0.11668(12) 0.9353(3) 0.0229(9) Uani 1 1 d . .
C2 C 0.2864(4) 0.07307(12) 0.9466(3) 0.0218(8) Uani 1 1 d . .
C3 C 0.3577(5) 0.01526(13) 0.8924(4) 0.0281(9) Uani 1 1 d . .
H3 H 0.4030 0.0009 0.8495 0.034 Uiso 1 1 calc R U
C4 C 0.3000(5) -0.00474(13) 0.9612(4) 0.0325(11) Uani 1 1 d . .
H4 H 0.3031 -0.0325 0.9660 0.039 Uiso 1 1 calc R U
C5 C 0.2377(5) 0.01747(13) 1.0227(4) 0.0311(10) Uani 1 1 d . .
H5 H 0.1986 0.0045 1.0719 0.037 Uiso 1 1 calc R U
C6 C 0.2189(6) 0.17583(13) 0.9851(4) 0.0370(12) Uani 1 1 d . .
H6 H 0.1811 0.1915 1.0303 0.044 Uiso 1 1 calc R U
C7 C 0.2659(6) 0.19393(14) 0.9079(4) 0.0373(12) Uani 1 1 d . .
H7 H 0.2571 0.2214 0.8968 0.045 Uiso 1 1 calc R U
C8 C 0.3258(5) 0.17082(13) 0.8476(4) 0.0292(10) Uani 1 1 d . .
H8 H 0.3628 0.1826 0.7955 0.035 Uiso 1 1 calc R U
C9 C 0.4970(5) 0.12769(15) 0.6847(4) 0.0340(11) Uani 1 1 d . .
H9A H 0.5976 0.1323 0.7142 0.051 Uiso 1 1 calc R U
H9B H 0.4466 0.1526 0.6800 0.051 Uiso 1 1 calc R U
H9C H 0.4786 0.1162 0.6133 0.051 Uiso 1 1 calc R U
C10 C 0.5296(5) 0.04789(15) 0.7208(4) 0.0354(11) Uani 1 1 d . .
H10A H 0.5831 0.0598 0.6764 0.053 Uiso 1 1 calc R U
H10B H 0.4600 0.0299 0.6773 0.053 Uiso 1 1 calc R U
H10C H 0.5934 0.0334 0.7797 0.053 Uiso 1 1 calc R U
Pd2 Pd 0.02339(3) 0.08317(2) 0.70135(3) 0.02254(9) Uani 1 1 d . .
N5 N 0.1222(4) 0.04693(10) 0.6108(3) 0.0233(7) Uani 1 1 d . .
N6 N 0.0997(4) 0.12450(10) 0.6087(3) 0.0233(7) Uani 1 1 d . .
N7 N 0.2388(4) 0.04902(11) 0.4750(3) 0.0278(8) Uani 1 1 d . .
N8 N 0.2102(4) 0.12930(11) 0.4696(3) 0.0279(8) Uani 1 1 d . .
C11 C 0.1758(5) 0.06564(12) 0.5406(3) 0.0231(9) Uani 1 1 d . .
C12 C 0.1614(4) 0.10924(12) 0.5382(3) 0.0223(8) Uani 1 1 d . .
C13 C 0.0900(5) 0.16376(13) 0.6106(4) 0.0298(10) Uani 1 1 d . .
H13 H 0.0479 0.1757 0.6595 0.036 Uiso 1 1 calc R U
C14 C 0.1398(5) 0.18695(13) 0.5433(4) 0.0338(11) Uani 1 1 d . .
H14 H 0.1346 0.2147 0.5459 0.041 Uiso 1 1 calc R U
C15 C 0.1975(5) 0.16845(13) 0.4722(4) 0.0317(10) Uani 1 1 d . .
H15 H 0.2294 0.1839 0.4232 0.038 Uiso 1 1 calc R U
C16 C 0.2515(5) 0.00995(13) 0.4820(4) 0.0301(10) Uani 1 1 d . .
H16 H 0.2970 -0.0031 0.4368 0.036 Uiso 1 1 calc R U
C17 C 0.2013(5) -0.01227(13) 0.5517(4) 0.0308(10) Uani 1 1 d . .
H17 H 0.2113 -0.0399 0.5556 0.037 Uiso 1 1 calc R U
C18 C 0.1363(5) 0.00805(13) 0.6149(4) 0.0275(9) Uani 1 1 d . .
H18 H 0.0997 -0.0062 0.6635 0.033 Uiso 1 1 calc R U
C19 C -0.0478(5) 0.04007(14) 0.7802(4) 0.0348(11) Uani 1 1 d . .
H19A H -0.0911 0.0518 0.8315 0.052 Uiso 1 1 calc R U
H19B H 0.0306 0.0234 0.8182 0.052 Uiso 1 1 calc R U
H19C H -0.1173 0.0242 0.7287 0.052 Uiso 1 1 calc R U
C20 C -0.0683(6) 0.12060(16) 0.7814(4) 0.0404(12) Uani 1 1 d . .
H20A H -0.1698 0.1165 0.7588 0.061 Uiso 1 1 calc R U
H20B H -0.0473 0.1476 0.7658 0.061 Uiso 1 1 calc R U
H20C H -0.0321 0.1158 0.8583 0.061 Uiso 1 1 calc R U
Pd3 Pd 0.50643(4) 0.20085(2) 0.17526(3) 0.03116(10) Uani 1 1 d . .
N9 N 0.4889(4) 0.14205(11) 0.2267(3) 0.0288(8) Uani 1 1 d . .
N10 N 0.6050(4) 0.16748(10) 0.0790(3) 0.0263(8) Uani 1 1 d . .
N11 N 0.5357(4) 0.07568(11) 0.1915(3) 0.0283(8) Uani 1 1 d . .
N12 N 0.6633(4) 0.10228(10) 0.0429(3) 0.0264(8) Uani 1 1 d . .
C21 C 0.5412(5) 0.11415(12) 0.1757(4) 0.0242(9) Uani 1 1 d . .
C22 C 0.6082(5) 0.12846(12) 0.0947(3) 0.0234(9) Uani 1 1 d . .
C23 C 0.6655(5) 0.18073(13) 0.0069(4) 0.0313(10) Uani 1 1 d . .
H23 H 0.6680 0.2082 -0.0046 0.038 Uiso 1 1 calc R U
C24 C 0.7246(5) 0.15600(14) -0.0515(4) 0.0323(11) Uani 1 1 d . .
H24 H 0.7667 0.1657 -0.1032 0.039 Uiso 1 1 calc R U
C25 C 0.7195(5) 0.11649(13) -0.0311(4) 0.0306(10) Uani 1 1 d . .
H25 H 0.7575 0.0986 -0.0713 0.037 Uiso 1 1 calc R U
C26 C 0.4711(5) 0.06441(14) 0.2633(4) 0.0338(11) Uani 1 1 d . .
H26 H 0.4664 0.0372 0.2774 0.041 Uiso 1 1 calc R U
C27 C 0.4102(5) 0.09063(14) 0.3184(4) 0.0347(11) Uani 1 1 d . .
H27 H 0.3620 0.0821 0.3675 0.042 Uiso 1 1 calc R U
C28 C 0.4238(5) 0.12957(14) 0.2977(4) 0.0321(10) Uani 1 1 d . .
H28 H 0.3857 0.1484 0.3350 0.039 Uiso 1 1 calc R U
C29 C 0.4131(8) 0.22910(17) 0.2730(5) 0.0549(17) Uani 1 1 d . .
H29A H 0.4738 0.2504 0.3099 0.082 Uiso 1 1 calc R U
H29B H 0.3970 0.2107 0.3258 0.082 Uiso 1 1 calc R U
H29C H 0.3235 0.2399 0.2308 0.082 Uiso 1 1 calc R U
C30 C 0.5266(7) 0.25422(14) 0.1124(5) 0.0443(13) Uani 1 1 d . .
H30A H 0.4916 0.2745 0.1513 0.067 Uiso 1 1 calc R U
H30B H 0.4724 0.2547 0.0369 0.067 Uiso 1 1 calc R U
H30C H 0.6254 0.2592 0.1185 0.067 Uiso 1 1 calc R U
Pd4 Pd 0.90059(4) 0.20874(2) 0.28006(3) 0.02873(10) Uani 1 1 d . .
N13 N 0.8141(4) 0.17502(10) 0.3827(3) 0.0270(8) Uani 1 1 d . .
N14 N 0.9418(4) 0.14992(10) 0.2415(3) 0.0257(8) Uani 1 1 d . .
N15 N 0.7842(4) 0.10936(10) 0.4343(3) 0.0269(8) Uani 1 1 d . .
N16 N 0.9286(4) 0.08360(11) 0.2957(3) 0.0296(9) Uani 1 1 d . .
C31 C 0.8297(5) 0.13588(12) 0.3773(3) 0.0225(8) Uani 1 1 d . .
C32 C 0.9029(5) 0.12183(12) 0.2995(3) 0.0235(9) Uani 1 1 d . .
C33 C 1.0146(5) 0.13826(14) 0.1742(4) 0.0308(10) Uani 1 1 d . .
H33 H 1.0444 0.1573 0.1323 0.037 Uiso 1 1 calc R U
C34 C 1.0470(5) 0.09956(14) 0.1646(4) 0.0344(11) Uani 1 1 d . .
H34 H 1.0979 0.0914 0.1169 0.041 Uiso 1 1 calc R U
C35 C 1.0016(5) 0.07316(14) 0.2280(4) 0.0342(11) Uani 1 1 d . .
H35 H 1.0232 0.0462 0.2234 0.041 Uiso 1 1 calc R U
C36 C 0.7235(5) 0.12305(13) 0.5058(4) 0.0301(10) Uani 1 1 d . .
H36 H 0.6950 0.1050 0.5510 0.036 Uiso 1 1 calc R U
C37 C 0.7004(6) 0.16258(14) 0.5168(4) 0.0343(11) Uani 1 1 d . .
H37 H 0.6539 0.1720 0.5661 0.041 Uiso 1 1 calc R U
C38 C 0.7490(5) 0.18771(13) 0.4517(4) 0.0320(10) Uani 1 1 d . .
H38 H 0.7350 0.2151 0.4569 0.038 Uiso 1 1 calc R U
C39 C 0.8635(7) 0.26200(13) 0.3349(5) 0.0445(14) Uani 1 1 d . .
H39A H 0.9175 0.2647 0.4100 0.067 Uiso 1 1 calc R U
H39B H 0.7636 0.2646 0.3285 0.067 Uiso 1 1 calc R U
H39C H 0.8917 0.2825 0.2927 0.067 Uiso 1 1 calc R U
C40 C 0.9826(6) 0.23768(15) 0.1763(4) 0.0424(13) Uani 1 1 d . .
H40A H 0.9219 0.2598 0.1453 0.064 Uiso 1 1 calc R U
H40B H 0.9895 0.2198 0.1192 0.064 Uiso 1 1 calc R U
H40C H 1.0760 0.2474 0.2142 0.064 Uiso 1 1 calc R U

loop_
_atom_site_aniso_label
_atom_site_aniso_U_11
_atom_site_aniso_U_22
_atom_site_aniso_U_33
_atom_site_aniso_U_23
_atom_site_aniso_U_13
_atom_site_aniso_U_12
Pd1 0.02391(17) 0.02246(16) 0.02495(17) -0.00051(12) 0.01197(14) -0.00135(12)
N1 0.0290(19) 0.0186(17) 0.0277(19) 0.0003(14) 0.0129(16) -0.0032(14)
N2 0.0254(19) 0.0212(17) 0.0242(19) -0.0014(14) 0.0093(15) -0.0016(14)
N3 0.043(2) 0.0189(18) 0.034(2) -0.0028(15) 0.0216(19) -0.0037(16)
N4 0.033(2) 0.0219(18) 0.029(2) 0.0034(15) 0.0135(17) -0.0015(15)
C1 0.024(2) 0.021(2) 0.026(2) -0.0001(16) 0.0094(18) -0.0042(16)
C2 0.022(2) 0.020(2) 0.025(2) 0.0004(16) 0.0082(17) -0.0025(16)
C3 0.026(2) 0.023(2) 0.035(3) -0.0009(18) 0.008(2) 0.0006(17)
C4 0.037(3) 0.020(2) 0.040(3) 0.0043(19) 0.010(2) 0.0010(19)
C5 0.037(3) 0.024(2) 0.035(3) 0.0073(19) 0.015(2) -0.0024(19)
C6 0.056(3) 0.020(2) 0.046(3) -0.005(2) 0.031(3) -0.003(2)
C7 0.055(3) 0.019(2) 0.046(3) 0.000(2) 0.027(3) -0.004(2)
C8 0.039(3) 0.021(2) 0.032(2) 0.0031(18) 0.018(2) -0.0024(18)
C9 0.034(3) 0.036(3) 0.037(3) 0.006(2) 0.017(2) -0.001(2)
C10 0.039(3) 0.033(3) 0.041(3) -0.004(2) 0.022(2) 0.004(2)
Pd2 0.02451(17) 0.02199(16) 0.02451(17) 0.00126(12) 0.01245(14) 0.00177(12)
N5 0.0248(18) 0.0194(17) 0.0275(19) -0.0022(14) 0.0105(15) -0.0008(14)
N6 0.0280(19) 0.0200(17) 0.0248(19) 0.0000(14) 0.0123(16) 0.0019(14)
N7 0.036(2) 0.0233(18) 0.028(2) -0.0023(15) 0.0149(17) 0.0036(16)
N8 0.037(2) 0.0214(18) 0.029(2) 0.0031(15) 0.0166(18) 0.0023(16)
C11 0.027(2) 0.019(2) 0.025(2) -0.0021(16) 0.0106(18) 0.0018(16)
C12 0.025(2) 0.021(2) 0.022(2) -0.0015(16) 0.0079(17) -0.0004(16)
C13 0.039(3) 0.021(2) 0.033(2) -0.0011(18) 0.016(2) 0.0068(19)
C14 0.045(3) 0.019(2) 0.041(3) 0.0008(19) 0.020(2) 0.0039(19)
C15 0.042(3) 0.023(2) 0.035(3) 0.0072(19) 0.020(2) 0.0010(19)
C16 0.035(3) 0.025(2) 0.033(2) -0.0055(18) 0.012(2) 0.0030(18)
C17 0.036(3) 0.018(2) 0.037(3) -0.0007(18) 0.008(2) 0.0013(18)
C18 0.030(2) 0.022(2) 0.031(2) 0.0039(18) 0.011(2) 0.0009(17)
C19 0.036(3) 0.030(2) 0.045(3) 0.006(2) 0.022(2) -0.003(2)
C20 0.052(3) 0.039(3) 0.041(3) 0.002(2) 0.030(3) 0.009(2)
Pd3 0.0457(2) 0.01941(17) 0.0345(2) 0.00045(14) 0.02134(18) 0.00686(14)
N9 0.035(2) 0.0267(19) 0.029(2) -0.0002(16) 0.0169(18) 0.0036(16)
N10 0.033(2) 0.0212(18) 0.028(2) -0.0002(15) 0.0144(17) 0.0008(15)
N11 0.038(2) 0.0205(18) 0.032(2) -0.0018(15) 0.0195(18) -0.0036(15)
N12 0.035(2) 0.0200(17) 0.031(2) -0.0028(15) 0.0196(17) -0.0018(15)
C21 0.029(2) 0.019(2) 0.028(2) -0.0011(17) 0.0123(19) -0.0003(16)
C22 0.025(2) 0.023(2) 0.022(2) -0.0011(16) 0.0071(18) 0.0020(17)
C23 0.042(3) 0.021(2) 0.035(3) 0.0012(19) 0.018(2) -0.0012(19)
C24 0.042(3) 0.028(2) 0.035(3) 0.0028(19) 0.023(2) 0.000(2)
C25 0.039(3) 0.027(2) 0.032(3) -0.0041(19) 0.020(2) -0.0009(19)
C26 0.042(3) 0.025(2) 0.040(3) 0.003(2) 0.022(2) -0.003(2)
C27 0.039(3) 0.035(3) 0.036(3) 0.002(2) 0.021(2) -0.003(2)
C28 0.039(3) 0.031(2) 0.032(3) 0.002(2) 0.019(2) 0.002(2)
C29 0.088(5) 0.039(3) 0.054(4) 0.000(3) 0.046(4) 0.022(3)
C30 0.068(4) 0.020(2) 0.050(3) 0.005(2) 0.024(3) 0.005(2)
Pd4 0.0420(2) 0.01753(16) 0.0319(2) 0.00083(13) 0.01899(17) -0.00342(14)
N13 0.037(2) 0.0193(17) 0.030(2) -0.0001(15) 0.0184(17) -0.0019(15)
N14 0.032(2) 0.0219(18) 0.028(2) 0.0019(15) 0.0158(17) 0.0012(15)
N15 0.035(2) 0.0207(18) 0.031(2) 0.0012(15) 0.0194(17) -0.0017(15)
N16 0.040(2) 0.0213(18) 0.034(2) 0.0013(15) 0.0204(19) 0.0012(16)
C31 0.027(2) 0.0191(19) 0.023(2) 0.0038(16) 0.0089(18) 0.0020(16)
C32 0.029(2) 0.0179(19) 0.027(2) -0.0010(16) 0.0126(18) -0.0010(16)
C33 0.041(3) 0.028(2) 0.030(2) 0.0002(19) 0.021(2) -0.0046(19)
C34 0.042(3) 0.031(2) 0.037(3) 0.000(2) 0.023(2) 0.002(2)
C35 0.046(3) 0.024(2) 0.041(3) 0.002(2) 0.026(2) 0.006(2)
C36 0.037(3) 0.027(2) 0.034(3) 0.0019(19) 0.023(2) 0.0003(19)
C37 0.049(3) 0.026(2) 0.038(3) -0.005(2) 0.028(2) 0.002(2)
C38 0.042(3) 0.024(2) 0.037(3) -0.0023(19) 0.021(2) 0.000(2)
C39 0.075(4) 0.018(2) 0.052(3) -0.003(2) 0.037(3) -0.003(2)
C40 0.062(4) 0.030(3) 0.045(3) 0.005(2) 0.029(3) -0.008(2)

loop_
_atom_type_symbol
_atom_type_description
_atom_type_scat_dispersion_real
_atom_type_scat_dispersion_imag
_atom_type_scat_source
C C 0.0033 0.0016 'International Tables Vol C Tables 4.2.6.8 and 6.1.1.4'
H H 0.0000 0.0000 'International Tables Vol C Tables 4.2.6.8 and 6.1.1.4'
N N 0.0061 0.0033 'International Tables Vol C Tables 4.2.6.8 and 6.1.1.4'
Pd Pd -0.9988 1.0072 'International Tables Vol C Tables 4.2.6.8 and 6.1.1.4'

loop_
_geom_angle_atom_site_label_1
_geom_angle_atom_site_label_2
_geom_angle_atom_site_label_3
_geom_angle
C9 Pd1 C10 86.1(2)
C9 Pd1 N1 99.19(17)
C10 Pd1 N1 173.73(18)
C9 Pd1 N2 176.11(17)
C10 Pd1 N2 97.64(17)
N1 Pd1 N2 77.14(13)
C1 N1 C8 116.6(4)
C1 N1 Pd1 115.6(3)
C8 N1 Pd1 127.7(3)
C3 N2 C2 116.6(4)
C3 N2 Pd1 127.8(3)
C2 N2 Pd1 115.5(3)
C1 N3 C6 115.9(4)
C2 N4 C5 115.8(4)
N3 C1 N1 125.8(4)
N3 C1 C2 118.3(4)
N1 C1 C2 115.8(4)
N4 C2 N2 126.1(4)
N4 C2 C1 118.1(4)
N2 C2 C1 115.8(4)
N2 C3 C4 122.0(4)
N2 C3 H3 119.0
C4 C3 H3 119.0
C5 C4 C3 116.6(4)
C5 C4 H4 121.7
C3 C4 H4 121.7
N4 C5 C4 122.9(4)
N4 C5 H5 118.6
C4 C5 H5 118.6
N3 C6 C7 122.8(4)
N3 C6 H6 118.6
C7 C6 H6 118.6
C8 C7 C6 117.3(4)
C8 C7 H7 121.4
C6 C7 H7 121.4
N1 C8 C7 121.4(4)
N1 C8 H8 119.3
C7 C8 H8 119.3
Pd1 C9 H9A 109.5
Pd1 C9 H9B 109.5
H9A C9 H9B 109.5
Pd1 C9 H9C 109.5
H9A C9 H9C 109.5
H9B C9 H9C 109.5
Pd1 C10 H10A 109.5
Pd1 C10 H10B 109.5
H10A C10 H10B 109.5
Pd1 C10 H10C 109.5
H10A C10 H10C 109.5
H10B C10 H10C 109.5
C20 Pd2 C19 85.6(2)
C20 Pd2 N6 99.21(18)
C19 Pd2 N6 174.91(17)
C20 Pd2 N5 176.20(18)
C19 Pd2 N5 98.18(17)
N6 Pd2 N5 77.02(13)
C18 N5 C11 116.2(4)
C18 N5 Pd2 127.9(3)
C11 N5 Pd2 115.9(3)
C13 N6 C12 116.6(4)
C13 N6 Pd2 127.6(3)
C12 N6 Pd2 115.8(3)
C11 N7 C16 115.8(4)
C12 N8 C15 116.2(4)
N7 C11 N5 126.1(4)
N7 C11 C12 118.3(4)
N5 C11 C12 115.6(4)
N8 C12 N6 126.0(4)
N8 C12 C11 118.5(4)
N6 C12 C11 115.5(4)
N6 C13 C14 121.4(4)
N6 C13 H13 119.3
C14 C13 H13 119.3
C13 C14 C15 117.5(4)
C13 C14 H14 121.3
C15 C14 H14 121.3
N8 C15 C14 122.3(4)
N8 C15 H15 118.9
C14 C15 H15 118.9
N7 C16 C17 123.1(4)
N7 C16 H16 118.5
C17 C16 H16 118.5
C18 C17 C16 116.0(4)
C18 C17 H17 122.0
C16 C17 H17 122.0
N5 C18 C17 122.8(4)
N5 C18 H18 118.6
C17 C18 H18 118.6
Pd2 C19 H19A 109.5
Pd2 C19 H19B 109.5
H19A C19 H19B 109.5
Pd2 C19 H19C 109.5
H19A C19 H19C 109.5
H19B C19 H19C 109.5
Pd2 C20 H20A 109.5
Pd2 C20 H20B 109.5
H20A C20 H20B 109.5
Pd2 C20 H20C 109.5
H20A C20 H20C 109.5
H20B C20 H20C 109.5
C29 Pd3 C30 86.7(2)
C29 Pd3 N10 175.9(2)
C30 Pd3 N10 97.27(18)
C29 Pd3 N9 99.0(2)
C30 Pd3 N9 173.97(18)
N10 Pd3 N9 77.02(14)
C28 N9 C21 116.5(4)
C28 N9 Pd3 127.8(3)
C21 N9 Pd3 115.5(3)
C23 N10 C22 116.6(4)
C23 N10 Pd3 127.7(3)
C22 N10 Pd3 115.7(3)
C21 N11 C26 116.2(4)
C22 N12 C25 116.2(4)
N11 C21 N9 125.6(4)
N11 C21 C22 118.7(4)
N9 C21 C22 115.7(4)
N12 C22 N10 125.7(4)
N12 C22 C21 118.3(4)
N10 C22 C21 116.0(4)
N10 C23 C24 122.2(4)
N10 C23 H23 118.9
C24 C23 H23 118.9
C23 C24 C25 116.7(4)
C23 C24 H24 121.7
C25 C24 H24 121.7
N12 C25 C24 122.7(4)
N12 C25 H25 118.7
C24 C25 H25 118.7
N11 C26 C27 123.0(4)
N11 C26 H26 118.5
C27 C26 H26 118.5
C28 C27 C26 116.2(4)
C28 C27 H27 121.9
C26 C27 H27 121.9
N9 C28 C27 122.5(4)
N9 C28 H28 118.7
C27 C28 H28 118.7
Pd3 C29 H29A 109.5
Pd3 C29 H29B 109.5
H29A C29 H29B 109.5
Pd3 C29 H29C 109.5
H29A C29 H29C 109.5
H29B C29 H29C 109.5
Pd3 C30 H30A 109.5
Pd3 C30 H30B 109.5
H30A C30 H30B 109.5
Pd3 C30 H30C 109.5
H30A C30 H30C 109.5
H30B C30 H30C 109.5
C40 Pd4 C39 86.9(2)
C40 Pd4 N13 176.23(18)
C39 Pd4 N13 96.70(18)
C40 Pd4 N14 99.21(18)
C39 Pd4 N14 172.98(18)
N13 Pd4 N14 77.22(13)
C38 N13 C31 116.4(4)
C38 N13 Pd4 128.0(3)
C31 N13 Pd4 115.5(3)
C32 N14 C33 116.8(4)
C32 N14 Pd4 115.6(3)
C33 N14 Pd4 127.3(3)
C31 N15 C36 116.6(4)
C32 N16 C35 115.5(4)
N15 C31 N13 125.7(4)
N15 C31 C32 118.2(4)
N13 C31 C32 116.1(4)
N16 C32 N14 126.0(4)
N16 C32 C31 118.5(4)
N14 C32 C31 115.4(4)
N14 C33 C34 121.8(4)
N14 C33 H33 119.1
C34 C33 H33 119.1
C33 C34 C35 116.5(4)
C33 C34 H34 121.7
C35 C34 H34 121.7
N16 C35 C34 123.4(4)
N16 C35 H35 118.3
C34 C35 H35 118.3
N15 C36 C37 122.4(4)
N15 C36 H36 118.8
C37 C36 H36 118.8
C36 C37 C38 116.3(4)
C36 C37 H37 121.8
C38 C37 H37 121.8
N13 C38 C37 122.5(4)
N13 C38 H38 118.7
C37 C38 H38 118.7
Pd4 C39 H39A 109.5
Pd4 C39 H39B 109.5
H39A C39 H39B 109.5
Pd4 C39 H39C 109.5
H39A C39 H39C 109.5
H39B C39 H39C 109.5
Pd4 C40 H40A 109.5
Pd4 C40 H40B 109.5
H40A C40 H40B 109.5
Pd4 C40 H40C 109.5
H40A C40 H40C 109.5
H40B C40 H40C 109.5

loop_
_geom_bond_atom_site_label_1
_geom_bond_atom_site_label_2
_geom_bond_distance
Pd1 C9 2.023(5)
Pd1 C10 2.033(5)
Pd1 N1 2.137(4)
Pd1 N2 2.140(3)
N1 C1 1.344(5)
N1 C8 1.347(5)
N2 C3 1.332(5)
N2 C2 1.345(5)
N3 C1 1.324(6)
N3 C6 1.338(6)
N4 C2 1.321(5)
N4 C5 1.345(6)
C1 C2 1.496(6)
C3 C4 1.378(6)
C3 H3 0.9500
C4 C5 1.373(7)
C4 H4 0.9500
C5 H5 0.9500
C6 C7 1.373(7)
C6 H6 0.9500
C7 C8 1.366(7)
C7 H7 0.9500
C8 H8 0.9500
C9 H9A 0.9800
C9 H9B 0.9800
C9 H9C 0.9800
C10 H10A 0.9800
C10 H10B 0.9800
C10 H10C 0.9800
Pd2 C20 2.025(5)
Pd2 C19 2.035(4)
Pd2 N6 2.134(3)
Pd2 N5 2.135(3)
N5 C18 1.334(5)
N5 C11 1.346(5)
N6 C13 1.345(5)
N6 C12 1.348(5)
N7 C11 1.324(5)
N7 C16 1.341(6)
N8 C12 1.325(5)
N8 C15 1.344(6)
C11 C12 1.496(6)
C13 C14 1.375(6)
C13 H13 0.9500
C14 C15 1.377(7)
C14 H14 0.9500
C15 H15 0.9500
C16 C17 1.383(7)
C16 H16 0.9500
C17 C18 1.373(6)
C17 H17 0.9500
C18 H18 0.9500
C19 H19A 0.9800
C19 H19B 0.9800
C19 H19C 0.9800
C20 H20A 0.9800
C20 H20B 0.9800
C20 H20C 0.9800
Pd3 C29 2.024(5)
Pd3 C30 2.032(5)
Pd3 N10 2.131(4)
Pd3 N9 2.140(4)
N9 C28 1.342(6)
N9 C21 1.349(5)
N10 C23 1.333(6)
N10 C22 1.347(5)
N11 C21 1.333(5)
N11 C26 1.336(6)
N12 C22 1.330(5)
N12 C25 1.338(6)
C21 C22 1.484(6)
C23 C24 1.376(6)
C23 H23 0.9500
C24 C25 1.379(6)
C24 H24 0.9500
C25 H25 0.9500
C26 C27 1.390(7)
C26 H26 0.9500
C27 C28 1.372(7)
C27 H27 0.9500
C28 H28 0.9500
C29 H29A 0.9800
C29 H29B 0.9800
C29 H29C 0.9800
C30 H30A 0.9800
C30 H30B 0.9800
C30 H30C 0.9800
Pd4 C40 2.026(5)
Pd4 C39 2.027(5)
Pd4 N13 2.125(4)
Pd4 N14 2.139(4)
N13 C38 1.324(6)
N13 C31 1.350(5)
N14 C32 1.346(5)
N14 C33 1.348(6)
N15 C31 1.330(5)
N15 C36 1.334(6)
N16 C32 1.334(5)
N16 C35 1.342(6)
C31 C32 1.488(6)
C33 C34 1.375(7)
C33 H33 0.9500
C34 C35 1.384(7)
C34 H34 0.9500
C35 H35 0.9500
C36 C37 1.384(6)
C36 H36 0.9500
C37 C38 1.388(6)
C37 H37 0.9500
C38 H38 0.9500
C39 H39A 0.9800
C39 H39B 0.9800
C39 H39C 0.9800
C40 H40A 0.9800
C40 H40B 0.9800
C40 H40C 0.9800

loop_
_geom_torsion_atom_site_label_1
_geom_torsion_atom_site_label_2
_geom_torsion_atom_site_label_3
_geom_torsion_atom_site_label_4
_geom_torsion
C6 N3 C1 N1 1.8(7)
C6 N3 C1 C2 -179.1(4)
C8 N1 C1 N3 -2.2(7)
Pd1 N1 C1 N3 174.7(4)
C8 N1 C1 C2 178.7(4)
Pd1 N1 C1 C2 -4.4(5)
C5 N4 C2 N2 -0.9(7)
C5 N4 C2 C1 179.6(4)
C3 N2 C2 N4 1.1(7)
Pd1 N2 C2 N4 -179.9(4)
C3 N2 C2 C1 -179.4(4)
Pd1 N2 C2 C1 -0.4(5)
N3 C1 C2 N4 3.6(6)
N1 C1 C2 N4 -177.2(4)
N3 C1 C2 N2 -176.0(4)
N1 C1 C2 N2 3.2(6)
C2 N2 C3 C4 0.0(7)
Pd1 N2 C3 C4 -178.9(3)
N2 C3 C4 C5 -1.0(7)
C2 N4 C5 C4 -0.3(7)
C3 C4 C5 N4 1.2(7)
C1 N3 C6 C7 1.0(8)
N3 C6 C7 C8 -3.1(9)
C1 N1 C8 C7 -0.1(7)
Pd1 N1 C8 C7 -176.6(4)
C6 C7 C8 N1 2.6(8)
C16 N7 C11 N5 -1.3(7)
C16 N7 C11 C12 178.7(4)
C18 N5 C11 N7 1.0(7)
Pd2 N5 C11 N7 -178.5(4)
C18 N5 C11 C12 -179.0(4)
Pd2 N5 C11 C12 1.5(5)
C15 N8 C12 N6 0.7(7)
C15 N8 C12 C11 -178.6(4)
C13 N6 C12 N8 -1.6(7)
Pd2 N6 C12 N8 176.7(4)
C13 N6 C12 C11 177.7(4)
Pd2 N6 C12 C11 -3.9(5)
N7 C11 C12 N8 1.0(6)
N5 C11 C12 N8 -179.0(4)
N7 C11 C12 N6 -178.4(4)
N5 C11 C12 N6 1.6(6)
C12 N6 C13 C14 0.5(7)
Pd2 N6 C13 C14 -177.6(4)
N6 C13 C14 C15 1.3(8)
C12 N8 C15 C14 1.3(7)
C13 C14 C15 N8 -2.3(8)
C11 N7 C16 C17 0.8(7)
N7 C16 C17 C18 0.1(7)
C11 N5 C18 C17 0.0(7)
Pd2 N5 C18 C17 179.4(3)
C16 C17 C18 N5 -0.5(7)
C26 N11 C21 N9 0.9(7)
C26 N11 C21 C22 -178.3(4)
C28 N9 C21 N11 -1.3(7)
Pd3 N9 C21 N11 -176.8(4)
C28 N9 C21 C22 177.9(4)
Pd3 N9 C21 C22 2.4(5)
C25 N12 C22 N10 -0.2(7)
C25 N12 C22 C21 178.4(4)
C23 N10 C22 N12 -1.7(7)
Pd3 N10 C22 N12 179.5(4)
C23 N10 C22 C21 179.6(4)
Pd3 N10 C22 C21 0.8(5)
N11 C21 C22 N12 -1.6(6)
N9 C21 C22 N12 179.1(4)
N11 C21 C22 N10 177.1(4)
N9 C21 C22 N10 -2.1(6)
C22 N10 C23 C24 2.1(7)
Pd3 N10 C23 C24 -179.2(4)
N10 C23 C24 C25 -0.6(8)
C22 N12 C25 C24 1.8(7)
C23 C24 C25 N12 -1.4(8)
C21 N11 C26 C27 0.9(7)
N11 C26 C27 C28 -2.1(8)
C21 N9 C28 C27 0.0(7)
Pd3 N9 C28 C27 174.9(4)
C26 C27 C28 N9 1.6(8)
C36 N15 C31 N13 -3.0(7)
C36 N15 C31 C32 177.7(4)
C38 N13 C31 N15 0.7(7)
Pd4 N13 C31 N15 179.8(4)
C38 N13 C31 C32 180.0(4)
Pd4 N13 C31 C32 -0.9(5)
C35 N16 C32 N14 0.9(7)
C35 N16 C32 C31 -176.5(4)
C33 N14 C32 N16 -0.8(7)
Pd4 N14 C32 N16 -174.1(4)
C33 N14 C32 C31 176.7(4)
Pd4 N14 C32 C31 3.4(5)
N15 C31 C32 N16 -4.7(6)
N13 C31 C32 N16 176.0(4)
N15 C31 C32 N14 177.6(4)
N13 C31 C32 N14 -1.7(6)
C32 N14 C33 C34 0.5(7)
Pd4 N14 C33 C34 172.8(4)
N14 C33 C34 C35 -0.3(8)
C32 N16 C35 C34 -0.8(8)
C33 C34 C35 N16 0.5(8)
C31 N15 C36 C37 3.8(7)
N15 C36 C37 C38 -2.4(8)
C31 N13 C38 C37 0.9(7)
Pd4 N13 C38 C37 -178.1(4)
C36 C37 C38 N13 -0.1(8)
